data_7200633
loop_
_publ_author_name
'Billing, David G.'
'Lemmerer, Andreas'

_publ_section_title
;
 Inorganic--organic hybrid materials incorporating primary cyclic
 ammonium cations: The lead bromide and chloride series
;
_journal_issue 8
_journal_name_full CrystEngComm
_journal_page_first 1549
_journal_paper_doi 10.1039/b819455f
_journal_volume 11
_journal_year 2009
_chemical_absolute_configuration ad
_chemical_formula_moiety 'Br4 Pb, 2(C6 H14 N)'
_chemical_formula_sum 'C12 H28 Br4 N2 Pb'
_chemical_formula_weight 727.19
_chemical_name_common bis(cyclohexylammonium)tetrabromoplumbate(ii)
_chemical_name_systematic
;
bis(cyclohexylammonium)tetrabromoplumbate(II)
;
_space_group_IT_number 36
_symmetry_cell_setting orthorhombic
_symmetry_space_group_name_Hall 'C 2c -2'
_symmetry_space_group_name_H-M 'C m c 21'
_atom_sites_solution_hydrogens geom
_atom_sites_solution_primary direct
_atom_sites_solution_secondary difmap
_audit_conform_dict_location ftp://ftp.iucr.org/pub/cif_core.dic
_audit_conform_dict_name cif_core.dic
_audit_conform_dict_version 2.3
_audit_creation_date 2006-02-03T09:40:59-00:00
_audit_creation_method 'WinGX routine CIF_UPDATE'
_cell_angle_alpha 90
_cell_angle_beta 90
_cell_angle_gamma 90
_cell_formula_units_Z 4
_cell_length_a 27.788(5)
_cell_length_b 8.6541(14)
_cell_length_c 8.2367(13)
_cell_measurement_reflns_used 944
_cell_measurement_temperature 173(2)
_cell_measurement_theta_max 27.8935
_cell_measurement_theta_min 2.465
_cell_volume 1980.8(6)
_computing_cell_refinement 'Bruker SMART'
_computing_data_collection 'Bruker SMART'
_computing_data_reduction 'Bruker SHELXTL'
_computing_molecular_graphics 'Bruker SHELXTL'
_computing_publication_material 'Bruker SHELXTL'
_computing_structure_refinement 'SHELXL-97 (Sheldrick, 1997)'
_computing_structure_solution 'Bruker SHELXTL'
_diffrn_ambient_temperature 173(2)
_diffrn_measured_fraction_theta_full 1
_diffrn_measured_fraction_theta_max 1
_diffrn_measurement_device_type 'CCD area detector'
_diffrn_measurement_method 'phi and omega scans'
_diffrn_radiation_monochromator graphite
_diffrn_radiation_type MoK\a
_diffrn_radiation_wavelength 0.71073
_diffrn_reflns_av_R_equivalents 0.0589
_diffrn_reflns_av_unetI/netI 0.0393
_diffrn_reflns_limit_h_max 35
_diffrn_reflns_limit_h_min -36
_diffrn_reflns_limit_k_max 11
_diffrn_reflns_limit_k_min -11
_diffrn_reflns_limit_l_max 9
_diffrn_reflns_limit_l_min -10
_diffrn_reflns_number 9382
_diffrn_reflns_theta_full 27.99
_diffrn_reflns_theta_max 27.99
_diffrn_reflns_theta_min 1.47
_exptl_absorpt_coefficient_mu 16.578
_exptl_absorpt_correction_T_max 0.4516
_exptl_absorpt_correction_T_min 0.0729
_exptl_absorpt_correction_type integration
_exptl_absorpt_process_details 'Bruker XPREP (Bruker, 1999)'
_exptl_crystal_colour 'light brown'
_exptl_crystal_density_diffrn 2.438
_exptl_crystal_density_method 'not measured'
_exptl_crystal_description plate
_exptl_crystal_F_000 1344
_exptl_crystal_size_max 0.22
_exptl_crystal_size_mid 0.19
_exptl_crystal_size_min 0.05
_refine_diff_density_max 1.741
_refine_diff_density_min -0.92
_refine_diff_density_rms 0.187
_refine_ls_abs_structure_details 'Flack H D (1983), Acta Cryst. A39, 876-881'
_refine_ls_abs_structure_Flack 0.215(14)
_refine_ls_extinction_method none
_refine_ls_goodness_of_fit_ref 1.028
_refine_ls_hydrogen_treatment constr
_refine_ls_matrix_type full
_refine_ls_number_parameters 91
_refine_ls_number_reflns 2346
_refine_ls_number_restraints 73
_refine_ls_restrained_S_all 1.028
_refine_ls_R_factor_all 0.041
_refine_ls_R_factor_gt 0.036
_refine_ls_shift/su_max 0.03
_refine_ls_shift/su_mean 0.006
_refine_ls_structure_factor_coef Fsqd
_refine_ls_weighting_details 'calc w=1/[\s^2^(Fo^2^)+(0.0473P)^2^+19.2395P] where P=(Fo^2^+2Fc^2^)/3'
_refine_ls_weighting_scheme calc
_refine_ls_wR_factor_gt 0.0892
_refine_ls_wR_factor_ref 0.0922
_reflns_number_gt 2163
_reflns_number_total 2346
_reflns_threshold_expression >2sigma(I)
_cod_data_source_file b819455f.txt
_cod_data_source_block 4
_cod_depositor_comments
;
The following automatic conversions were performed:
'_symmetry_cell_setting' value 'Orthorhombic' changed to 'orthorhombic'
according to '/home/saulius/struct/CIF-dictionaries/cif_core.dic'
dictionary named 'cif_core.dic' version 2.4.1 from 2010-06-29.

Automatic conversion script
Id: cif_fix_enum 1527 2010-12-29 10:47:43Z saulius 
;
_cod_original_sg_symbol_H-M Cmc2(1)
_cod_database_code 7200633

loop_
_symmetry_equiv_pos_as_xyz
'x, y, z'
'-x, -y, z+1/2'
'x, -y, z+1/2'
'-x, y, z'
'x+1/2, y+1/2, z'
'-x+1/2, -y+1/2, z+1/2'
'x+1/2, -y+1/2, z+1/2'
'-x+1/2, y+1/2, z'

loop_
_atom_site_label
_atom_site_type_symbol
_atom_site_fract_x
_atom_site_fract_y
_atom_site_fract_z
_atom_site_U_iso_or_equiv
_atom_site_adp_type
_atom_site_occupancy
_atom_site_symmetry_multiplicity
_atom_site_calc_flag
_atom_site_refinement_flags
_atom_site_disorder_assembly
_atom_site_disorder_group
C1 C 0.1321(3) 0.6906(13) 0.4501(19) 0.070(3) Uani 1 1 d DU . .
H1 H 0.1305 0.6325 0.3454 0.084 Uiso 1 1 calc R . .
C2 C 0.1303(4) 0.8602(13) 0.4173(18) 0.074(3) Uani 1 1 d DU . .
H2A H 0.1284 0.9174 0.5212 0.089 Uiso 1 1 calc R . .
H2B H 0.1012 0.8849 0.3528 0.089 Uiso 1 1 calc R . .
C3 C 0.1748(3) 0.9095(17) 0.3249(18) 0.075(3) Uani 1 1 d DU . .
H3A H 0.1737 0.8646 0.2144 0.09 Uiso 1 1 calc R . .
H3B H 0.1747 1.0234 0.3137 0.09 Uiso 1 1 calc R . .
C4 C 0.2211(4) 0.8601(15) 0.407(2) 0.083(3) Uani 1 1 d DU . .
H4A H 0.2488 0.8885 0.3371 0.099 Uiso 1 1 calc R . .
H4B H 0.2246 0.9156 0.5112 0.099 Uiso 1 1 calc R . .
C5 C 0.2218(4) 0.6904(15) 0.4370(18) 0.081(3) Uani 1 1 d DU . .
H5A H 0.2517 0.6612 0.4948 0.097 Uiso 1 1 calc R . .
H5B H 0.2208 0.6338 0.3326 0.097 Uiso 1 1 calc R . .
C6 C 0.1781(3) 0.6490(18) 0.5394(17) 0.073(3) Uani 1 1 d DU . .
H6A H 0.1784 0.5369 0.5633 0.087 Uiso 1 1 calc R . .
H6B H 0.1795 0.7055 0.6438 0.087 Uiso 1 1 calc R . .
N1 N 0.0897(3) 0.6469(11) 0.5560(11) 0.050(2) Uani 1 1 d U . .
H1A H 0.0896 0.5429 0.5722 0.075 Uiso 1 1 calc R . .
H1B H 0.0618 0.6756 0.5062 0.075 Uiso 1 1 calc R . .
H1C H 0.0921 0.696 0.6534 0.075 Uiso 1 1 calc R . .
Br1 Br 0.10590(4) 0.27394(13) 0.4543(2) 0.0531(4) Uani 1 1 d . . .
Br2 Br 0 0.54668(13) 0.27566(18) 0.0284(3) Uani 1 2 d S . .
Br3 Br 0 0.07416(14) 0.1516(2) 0.0368(3) Uani 1 2 d S . .
Pb1 Pb 0 0.23368(4) 0.47561(5) 0.03086(13) Uani 1 2 d S . .

loop_
_atom_site_aniso_label
_atom_site_aniso_U_11
_atom_site_aniso_U_22
_atom_site_aniso_U_33
_atom_site_aniso_U_23
_atom_site_aniso_U_13
_atom_site_aniso_U_12
C1 0.028(3) 0.093(5) 0.089(7) 0.041(5) 0.004(4) 0.005(4)
C2 0.032(3) 0.095(5) 0.095(7) 0.050(5) 0.008(4) 0.002(4)
C3 0.033(4) 0.100(6) 0.092(7) 0.044(5) 0.011(4) 0.002(4)
C4 0.031(3) 0.111(6) 0.105(8) 0.042(6) 0.010(5) 0.003(5)
C5 0.029(3) 0.113(6) 0.101(8) 0.041(6) 0.001(4) 0.006(4)
C6 0.029(3) 0.096(6) 0.094(7) 0.039(5) -0.001(4) 0.007(4)
N1 0.026(3) 0.059(5) 0.065(6) 0.022(4) -0.004(3) 0.002(4)
Br1 0.0351(5) 0.0577(6) 0.0664(11) 0.0002(7) -0.0047(6) 0.0094(4)
Br2 0.0279(6) 0.0328(6) 0.0245(6) -0.0006(4) 0 0
Br3 0.0416(8) 0.0331(6) 0.0356(7) -0.0086(5) 0 0
Pb1 0.0310(2) 0.0300(2) 0.0316(2) 0.0000(3) 0 0

loop_
_atom_type_symbol
_atom_type_description
_atom_type_scat_dispersion_real
_atom_type_scat_dispersion_imag
_atom_type_scat_source
C C 0.0033 0.0016 'International Tables Vol C Tables 4.2.6.8 and 6.1.1.4'
H H 0 0 'International Tables Vol C Tables 4.2.6.8 and 6.1.1.4'
N N 0.0061 0.0033 'International Tables Vol C Tables 4.2.6.8 and 6.1.1.4'
Br Br -0.2901 2.4595 'International Tables Vol C Tables 4.2.6.8 and 6.1.1.4'
Pb Pb -3.3944 10.1111 'International Tables Vol C Tables 4.2.6.8 and 6.1.1.4'

loop_
_exptl_crystal_face_index_h
_exptl_crystal_face_index_k
_exptl_crystal_face_index_l
_exptl_crystal_face_perp_dist
-1 0 0 0.025
1 0 0 0.025
-1 -1 -1 0.085
1 1 1 0.085
-1 -1 1 0.1
1 1 -1 0.1
1 0 -1 0.1
-1 0 1 0.1

loop_
_geom_angle_atom_site_label_1
_geom_angle_atom_site_label_2
_geom_angle_atom_site_label_3
_geom_angle
_geom_angle_site_symmetry_1
_geom_angle_site_symmetry_3
_geom_angle_publ_flag
C2 C1 N1 108.9(9) . . ?
C2 C1 C6 110.4(10) . . ?
N1 C1 C6 108.5(9) . . ?
C2 C1 H1 109.7 . . ?
N1 C1 H1 109.7 . . ?
C6 C1 H1 109.7 . . ?
C1 C2 C3 109.9(10) . . ?
C1 C2 H2A 109.7 . . ?
C3 C2 H2A 109.7 . . ?
C1 C2 H2B 109.7 . . ?
C3 C2 H2B 109.7 . . ?
H2A C2 H2B 108.2 . . ?
C4 C3 C2 113.0(10) . . ?
C4 C3 H3A 109 . . ?
C2 C3 H3A 109 . . ?
C4 C3 H3B 109 . . ?
C2 C3 H3B 109 . . ?
H3A C3 H3B 107.8 . . ?
C5 C4 C3 111.3(11) . . ?
C5 C4 H4A 109.4 . . ?
C3 C4 H4A 109.4 . . ?
C5 C4 H4B 109.4 . . ?
C3 C4 H4B 109.4 . . ?
H4A C4 H4B 108 . . ?
C4 C5 C6 108.4(10) . . ?
C4 C5 H5A 110 . . ?
C6 C5 H5A 110 . . ?
C4 C5 H5B 110 . . ?
C6 C5 H5B 110 . . ?
H5A C5 H5B 108.4 . . ?
C1 C6 C5 110.4(10) . . ?
C1 C6 H6A 109.6 . . ?
C5 C6 H6A 109.6 . . ?
C1 C6 H6B 109.6 . . ?
C5 C6 H6B 109.6 . . ?
H6A C6 H6B 108.1 . . ?
C1 N1 H1A 109.5 . . ?
C1 N1 H1B 109.5 . . ?
H1A N1 H1B 109.5 . . ?
C1 N1 H1C 109.5 . . ?
H1A N1 H1C 109.5 . . ?
H1B N1 H1C 109.5 . . ?
Pb1 Br2 Pb1 158.86(5) 2_564 . ?
Pb1 Br3 Pb1 145.90(6) . 2_554 ?
Br1 Pb1 Br1 164.90(5) 4 . ?
Br1 Pb1 Br3 90.08(3) 4 . ?
Br1 Pb1 Br3 90.08(3) . . ?
Br1 Pb1 Br3 97.55(2) 4 2 ?
Br1 Pb1 Br3 97.55(2) . 2 ?
Br3 Pb1 Br3 91.20(2) . 2 ?
Br1 Pb1 Br2 88.59(3) 4 2_565 ?
Br1 Pb1 Br2 88.59(3) . 2_565 ?
Br3 Pb1 Br2 169.79(4) . 2_565 ?
Br3 Pb1 Br2 99.01(5) 2 2_565 ?
Br1 Pb1 Br2 82.47(2) 4 . ?
Br1 Pb1 Br2 82.47(2) . . ?
Br3 Pb1 Br2 86.05(4) . . ?
Br3 Pb1 Br2 177.25(5) 2 . ?
Br2 Pb1 Br2 83.735(18) 2_565 . ?

loop_
_geom_bond_atom_site_label_1
_geom_bond_atom_site_label_2
_geom_bond_distance
_geom_bond_site_symmetry_2
_geom_bond_publ_flag
C1 C2 1.493(9) . ?
C1 N1 1.514(14) . ?
C1 C6 1.519(8) . ?
C1 H1 1 . ?
C2 C3 1.514(8) . ?
C2 H2A 0.99 . ?
C2 H2B 0.99 . ?
C3 C4 1.514(9) . ?
C3 H3A 0.99 . ?
C3 H3B 0.99 . ?
C4 C5 1.490(9) . ?
C4 H4A 0.99 . ?
C4 H4B 0.99 . ?
C5 C6 1.521(9) . ?
C5 H5A 0.99 . ?
C5 H5B 0.99 . ?
C6 H6A 0.99 . ?
C6 H6B 0.99 . ?
N1 H1A 0.91 . ?
N1 H1B 0.91 . ?
N1 H1C 0.91 . ?
Br1 Pb1 2.9686(11) . ?
Br2 Pb1 3.1178(15) 2_564 ?
Br2 Pb1 3.1702(14) . ?
Br3 Pb1 3.0048(17) . ?
Br3 Pb1 3.0328(14) 2_554 ?
Pb1 Br1 2.9686(11) 4 ?
Pb1 Br3 3.0328(14) 2 ?
Pb1 Br2 3.1178(15) 2_565 ?

loop_
_geom_hbond_atom_site_label_D
_geom_hbond_atom_site_label_H
_geom_hbond_atom_site_label_A
_geom_hbond_distance_DH
_geom_hbond_distance_HA
_geom_hbond_distance_DA
_geom_hbond_angle_DHA
_geom_hbond_site_symmetry_A
N1 H1A Br1 0.91 2.56 3.365(10) 147.4 .
N1 H1B Br2 0.91 2.79 3.506(9) 136.1 .
N1 H1C Br1 0.91 2.52 3.381(10) 157.8 3_565

loop_
_geom_torsion_atom_site_label_1
_geom_torsion_atom_site_label_2
_geom_torsion_atom_site_label_3
_geom_torsion_atom_site_label_4
_geom_torsion
_geom_torsion_site_symmetry_1
_geom_torsion_site_symmetry_2
_geom_torsion_site_symmetry_3
_geom_torsion_site_symmetry_4
_geom_torsion_publ_flag
N1 C1 C2 C3 174.7(11) . . . . ?
C6 C1 C2 C3 55.6(17) . . . . ?
C1 C2 C3 C4 -53.1(19) . . . . ?
C2 C3 C4 C5 54.8(19) . . . . ?
C3 C4 C5 C6 -57.2(17) . . . . ?
C2 C1 C6 C5 -60.9(17) . . . . ?
N1 C1 C6 C5 179.8(11) . . . . ?
C4 C5 C6 C1 60.8(17) . . . . ?
Pb1 Br3 Pb1 Br1 -97.55(2) 2_554 . . 4 ?
Pb1 Br3 Pb1 Br1 97.55(2) 2_554 . . . ?
Pb1 Br3 Pb1 Br3 0 2_554 . . 2 ?
Pb1 Br3 Pb1 Br2 180 2_554 . . 2_565 ?
Pb1 Br3 Pb1 Br2 180 2_554 . . . ?
Pb1 Br2 Pb1 Br1 -90.60(3) 2_564 . . 4 ?
Pb1 Br2 Pb1 Br1 90.60(3) 2_564 . . . ?
Pb1 Br2 Pb1 Br3 0 2_564 . . . ?
Pb1 Br2 Pb1 Br2 180 2_564 . . 2_565 ?
